data_7124701
loop_
_publ_author_name
'Kim, Jin'
'Kim, Yujeong'
'Sinha, Indranil'
'Park, Koeun'
'Kim, Sun Hee'
'Lee, Yunho'

_publ_section_title
;
 The unusual hydridicity of a cobalt bound Si-H moiety.
;
_journal_issue 60
_journal_name_full 'Chemical communications (Cambridge, England)'
_journal_page_first 9367
_journal_page_last 9370
_journal_paper_doi 10.1039/c6cc03983a
_journal_volume 52
_journal_year 2016
_chemical_formula_moiety 'C25 H42 P2 Si, Br4 Co'
_chemical_formula_sum 'C25 H42 Br4 Co P2 Si'
_chemical_formula_weight 811.18
_chemical_name_common '[MeSiHPH2][CoBr4]'
_chemical_name_systematic '[MeSiHPH2][CoBr4]'
_space_group_crystal_system orthorhombic
_space_group_IT_number 61
_space_group_name_Hall '-P 2ac 2ab'
_space_group_name_H-M_alt 'P b c a'
_atom_sites_solution_hydrogens mixed
_audit_creation_method SHELXL-2013
_audit_update_record
;
2016-04-15 deposited with the CCDC.
2016-07-07 downloaded from the CCDC.
;
_cell_angle_alpha 90
_cell_angle_beta 90
_cell_angle_gamma 90
_cell_formula_units_Z 8
_cell_length_a 17.6793(6)
_cell_length_b 16.1950(6)
_cell_length_c 23.2286(8)
_cell_measurement_reflns_used 85725
_cell_measurement_temperature 120(2)
_cell_measurement_theta_max 30.149
_cell_measurement_theta_min 2.304
_cell_volume 6650.7(4)
_computing_cell_refinement 'Bruker SMART'
_computing_data_collection 'Bruker SMART'
_computing_data_reduction 'Bruker SAINT'
_computing_molecular_graphics 'Bruker SHELXTL'
_computing_publication_material 'Bruker SHELXTL'
_computing_structure_refinement 'SHELXL-2013 (Sheldrick, 2013)'
_computing_structure_solution 'SHELXL-2013 (Sheldrick, 2013)'
_diffrn_ambient_temperature 120(2)
_diffrn_measured_fraction_theta_full 0.999
_diffrn_measured_fraction_theta_max 0.948
_diffrn_measurement_device_type 'Photon 100 CMOS detector'
_diffrn_measurement_method 'phi and omega scans'
_diffrn_radiation_type MoK\a
_diffrn_radiation_wavelength 0.71073
_diffrn_reflns_av_R_equivalents 0.1021
_diffrn_reflns_av_unetI/netI 0.0755
_diffrn_reflns_Laue_measured_fraction_full 0.999
_diffrn_reflns_Laue_measured_fraction_max 0.948
_diffrn_reflns_limit_h_max 24
_diffrn_reflns_limit_h_min -24
_diffrn_reflns_limit_k_max 22
_diffrn_reflns_limit_k_min -20
_diffrn_reflns_limit_l_max 31
_diffrn_reflns_limit_l_min -32
_diffrn_reflns_number 85725
_diffrn_reflns_point_group_measured_fraction_full 0.999
_diffrn_reflns_point_group_measured_fraction_max 0.948
_diffrn_reflns_theta_full 25.000
_diffrn_reflns_theta_max 30.149
_diffrn_reflns_theta_min 2.304
_exptl_absorpt_coefficient_mu 5.468
_exptl_absorpt_correction_type multi-scan
_exptl_absorpt_process_details SADABS
_exptl_crystal_colour 'pale blue'
_exptl_crystal_density_diffrn 1.620
_exptl_crystal_density_meas ?
_exptl_crystal_density_method 'not measured'
_exptl_crystal_description rod
_exptl_crystal_F_000 3224
_exptl_crystal_recrystallization_method 'Re-crystallisation from solvent'
_exptl_crystal_size_max 0.110
_exptl_crystal_size_mid 0.090
_exptl_crystal_size_min 0.050
_exptl_transmission_factor_max 0.746
_exptl_transmission_factor_min 0.580
_refine_diff_density_max 0.707
_refine_diff_density_min -0.989
_refine_diff_density_rms 0.133
_refine_ls_extinction_method none
_refine_ls_goodness_of_fit_ref 1.019
_refine_ls_hydrogen_treatment mixed
_refine_ls_matrix_type full
_refine_ls_number_parameters 307
_refine_ls_number_reflns 9304
_refine_ls_number_restraints 0
_refine_ls_restrained_S_all 1.019
_refine_ls_R_factor_all 0.1037
_refine_ls_R_factor_gt 0.0411
_refine_ls_shift/su_max 0.001
_refine_ls_shift/su_mean 0.000
_refine_ls_structure_factor_coef Fsqd
_refine_ls_weighting_details 'w=1/[\s^2^(Fo^2^)+(0.0294P)^2^+4.0316P] where P=(Fo^2^+2Fc^2^)/3'
_refine_ls_weighting_scheme calc
_refine_ls_wR_factor_gt 0.0700
_refine_ls_wR_factor_ref 0.0851
_reflns_Friedel_coverage 0.000
_reflns_number_gt 5603
_reflns_number_total 9304
_reflns_threshold_expression 'I > 2\s(I)'
_cod_data_source_file c6cc03983a2.cif
_cod_data_source_block 0196A-1
_cod_depositor_comments
;
The following automatic conversions were performed:

data item '_exptl_crystal_density_meas' value 'not measured' was
changed to '?' -- the value is perceived as not measured.

Automatic conversion script
Id: cif_fix_values 6909 2019-04-08 15:41:33Z antanas 
;
_cod_database_code 7124701
_shelx_space_group_comment
;
The symmetry employed for this shelxl refinement is uniquely defined
by the following loop, which should always be used as a source of
symmetry information in preference to the above space-group names.
They are only intended as comments.
;
_shelx_estimated_absorpt_t_min 0.585
_shelx_estimated_absorpt_t_max 0.772
_shelxl_version_number 2013-4
_solvent_exptl_crystal_recrystallization_method MeCN/Et2O

loop_
_space_group_symop_operation_xyz
'x, y, z'
'-x+1/2, -y, z+1/2'
'-x, y+1/2, -z+1/2'
'x+1/2, -y+1/2, -z'
'-x, -y, -z'
'x-1/2, y, -z-1/2'
'x, -y-1/2, z-1/2'
'-x-1/2, y-1/2, z'

loop_
_atom_site_label
_atom_site_type_symbol
_atom_site_fract_x
_atom_site_fract_y
_atom_site_fract_z
_atom_site_U_iso_or_equiv
_atom_site_adp_type
_atom_site_occupancy
_atom_site_site_symmetry_order
_atom_site_calc_flag
_atom_site_refinement_flags_posn
_atom_site_refinement_flags_adp
Co1 Co 0.10485(3) 0.19222(3) 0.13023(2) 0.02433(12) Uani 1 1 d . .
Br1 Br 0.23772(2) 0.16108(2) 0.12778(2) 0.03296(10) Uani 1 1 d . .
Br2 Br 0.07998(2) 0.31917(2) 0.07696(2) 0.03165(10) Uani 1 1 d . .
Br3 Br 0.03761(2) 0.07848(2) 0.08597(2) 0.03464(10) Uani 1 1 d . .
Br4 Br 0.06485(2) 0.21260(2) 0.22869(2) 0.03536(11) Uani 1 1 d . .
P1 P 0.96423(5) 0.44100(6) 0.18448(4) 0.0244(2) Uani 1 1 d . .
P2 P 0.85892(5) 0.18264(6) 0.02424(4) 0.0233(2) Uani 1 1 d . .
Si1 Si 0.86132(6) 0.25319(6) 0.17032(4) 0.0247(2) Uani 1 1 d . .
C1 C 0.8585(2) 0.1531(2) 0.20809(18) 0.0429(11) Uani 1 1 d . .
H1E H 0.8649 0.1082 0.1802 0.064 Uiso 1 1 calc R U
H1D H 0.8097 0.1469 0.2276 0.064 Uiso 1 1 calc R U
H1C H 0.8993 0.1508 0.2365 0.064 Uiso 1 1 calc R U
C2 C 0.84874(19) 0.3373(2) 0.22575(14) 0.0224(8) Uani 1 1 d . .
C3 C 0.88545(19) 0.4148(2) 0.22974(14) 0.0225(8) Uani 1 1 d . .
C4 C 0.8653(2) 0.4721(2) 0.27186(15) 0.0278(8) Uani 1 1 d . .
H4A H 0.8901 0.5241 0.2731 0.033 Uiso 1 1 calc R U
C5 C 0.8093(2) 0.4542(2) 0.31212(16) 0.0317(9) Uani 1 1 d . .
H5A H 0.7954 0.4935 0.3406 0.038 Uiso 1 1 calc R U
C6 C 0.7744(2) 0.3780(2) 0.30969(15) 0.0314(9) Uani 1 1 d . .
H6A H 0.7366 0.3644 0.3372 0.038 Uiso 1 1 calc R U
C7 C 0.7936(2) 0.3211(2) 0.26780(15) 0.0289(8) Uani 1 1 d . .
H7A H 0.7686 0.2692 0.2674 0.035 Uiso 1 1 calc R U
C8 C 0.78092(18) 0.2625(2) 0.11647(14) 0.0207(8) Uani 1 1 d . .
C9 C 0.78280(18) 0.2391(2) 0.05740(14) 0.0209(7) Uani 1 1 d . .
C10 C 0.72117(19) 0.2551(2) 0.02175(15) 0.0287(8) Uani 1 1 d . .
H10A H 0.7235 0.2397 -0.0177 0.034 Uiso 1 1 calc R U
C11 C 0.6566(2) 0.2931(2) 0.04264(16) 0.0324(9) Uani 1 1 d . .
H11A H 0.6155 0.3052 0.0176 0.039 Uiso 1 1 calc R U
C12 C 0.6526(2) 0.3129(2) 0.09992(15) 0.0298(9) Uani 1 1 d . .
H12A H 0.6077 0.3369 0.1150 0.036 Uiso 1 1 calc R U
C13 C 0.7137(2) 0.2982(2) 0.13593(15) 0.0273(8) Uani 1 1 d . .
H13A H 0.7096 0.3130 0.1754 0.033 Uiso 1 1 calc R U
C14 C 1.0623(2) 0.4395(2) 0.27590(18) 0.0429(11) Uani 1 1 d . .
H14A H 1.1022 0.4678 0.2975 0.064 Uiso 1 1 calc R U
H14B H 1.0813 0.3862 0.2620 0.064 Uiso 1 1 calc R U
H14C H 1.0186 0.4303 0.3010 0.064 Uiso 1 1 calc R U
C15 C 1.0386(2) 0.4925(2) 0.22470(15) 0.0278(8) Uani 1 1 d . .
H15A H 1.0189 0.5464 0.2393 0.033 Uiso 1 1 calc R U
C16 C 1.1048(2) 0.5094(3) 0.18290(19) 0.0460(11) Uani 1 1 d . .
H16A H 1.1457 0.5375 0.2036 0.069 Uiso 1 1 calc R U
H16B H 1.0872 0.5446 0.1513 0.069 Uiso 1 1 calc R U
H16C H 1.1235 0.4570 0.1673 0.069 Uiso 1 1 calc R U
C17 C 0.9047(3) 0.5848(3) 0.13704(18) 0.0526(13) Uani 1 1 d . .
H17A H 0.8908 0.6143 0.1017 0.079 Uiso 1 1 calc R U
H17B H 0.9429 0.6167 0.1580 0.079 Uiso 1 1 calc R U
H17C H 0.8597 0.5780 0.1613 0.079 Uiso 1 1 calc R U
C18 C 0.9367(2) 0.4999(2) 0.12158(16) 0.0348(9) Uani 1 1 d . .
H18A H 0.9834 0.5092 0.0982 0.042 Uiso 1 1 calc R U
C19 C 0.8827(3) 0.4502(3) 0.08510(18) 0.0465(11) Uani 1 1 d . .
H19A H 0.8684 0.4824 0.0511 0.070 Uiso 1 1 calc R U
H19B H 0.8374 0.4372 0.1076 0.070 Uiso 1 1 calc R U
H19C H 0.9073 0.3989 0.0729 0.070 Uiso 1 1 calc R U
C20 C 0.8206(2) 0.0356(3) 0.07675(17) 0.0408(10) Uani 1 1 d . .
H20A H 0.8085 -0.0230 0.0721 0.061 Uiso 1 1 calc R U
H20B H 0.7779 0.0640 0.0950 0.061 Uiso 1 1 calc R U
H20C H 0.8657 0.0414 0.1009 0.061 Uiso 1 1 calc R U
C21 C 0.8358(2) 0.0742(2) 0.01740(15) 0.0289(9) Uani 1 1 d . .
H21A H 0.8815 0.0461 0.0013 0.035 Uiso 1 1 calc R U
C22 C 0.7709(2) 0.0585(2) -0.02475(17) 0.0410(10) Uani 1 1 d . .
H22A H 0.7610 -0.0009 -0.0272 0.061 Uiso 1 1 calc R U
H22B H 0.7848 0.0794 -0.0629 0.061 Uiso 1 1 calc R U
H22C H 0.7253 0.0869 -0.0112 0.061 Uiso 1 1 calc R U
C23 C 0.9096(2) 0.3134(2) -0.04043(18) 0.0398(10) Uani 1 1 d . .
H23A H 0.9223 0.3351 -0.0786 0.060 Uiso 1 1 calc R U
H23B H 0.9544 0.3155 -0.0157 0.060 Uiso 1 1 calc R U
H23C H 0.8692 0.3469 -0.0234 0.060 Uiso 1 1 calc R U
C24 C 0.8830(2) 0.2248(2) -0.04599(15) 0.0288(9) Uani 1 1 d . .
H24A H 0.8362 0.2246 -0.0701 0.035 Uiso 1 1 calc R U
C25 C 0.9421(2) 0.1694(3) -0.07581(17) 0.0391(10) Uani 1 1 d . .
H25A H 0.9546 0.1924 -0.1136 0.059 Uiso 1 1 calc R U
H25B H 0.9214 0.1136 -0.0806 0.059 Uiso 1 1 calc R U
H25C H 0.9880 0.1668 -0.0522 0.059 Uiso 1 1 calc R U
H1 H 0.928(2) 0.256(2) 0.1436(16) 0.047 Uiso 1 1 d . U
H2 H 0.994(2) 0.373(2) 0.1643(15) 0.047 Uiso 1 1 d . U
H3 H 0.917(2) 0.188(2) 0.0555(17) 0.047 Uiso 1 1 d . U

loop_
_atom_site_aniso_label
_atom_site_aniso_U_11
_atom_site_aniso_U_22
_atom_site_aniso_U_33
_atom_site_aniso_U_23
_atom_site_aniso_U_13
_atom_site_aniso_U_12
Co1 0.0245(3) 0.0235(3) 0.0250(2) -0.0006(2) -0.0011(2) 0.0007(2)
Br1 0.02485(19) 0.0317(2) 0.0423(2) 0.00372(17) -0.00300(17) -0.00081(17)
Br2 0.0367(2) 0.0296(2) 0.02865(19) 0.00236(16) 0.00793(17) 0.00913(17)
Br3 0.0284(2) 0.0272(2) 0.0482(2) -0.00690(18) -0.00971(18) 0.00125(17)
Br4 0.0472(3) 0.0335(2) 0.02537(19) 0.00108(17) 0.00325(17) 0.00020(19)
P1 0.0243(5) 0.0241(5) 0.0247(5) -0.0037(4) 0.0004(4) -0.0005(4)
P2 0.0177(5) 0.0293(5) 0.0228(5) -0.0027(4) -0.0002(4) 0.0025(4)
Si1 0.0272(6) 0.0228(5) 0.0242(5) -0.0037(4) -0.0067(4) 0.0029(5)
C1 0.057(3) 0.028(2) 0.043(2) 0.0039(19) -0.018(2) -0.001(2)
C2 0.0226(18) 0.0210(19) 0.0237(18) 0.0002(15) -0.0062(15) 0.0014(15)
C3 0.0234(19) 0.0221(19) 0.0219(17) 0.0029(15) -0.0039(15) 0.0021(15)
C4 0.031(2) 0.021(2) 0.032(2) -0.0062(16) -0.0005(17) -0.0016(16)
C5 0.036(2) 0.031(2) 0.028(2) -0.0095(17) 0.0043(17) 0.0001(19)
C6 0.028(2) 0.038(2) 0.027(2) 0.0009(18) 0.0032(16) -0.0016(18)
C7 0.033(2) 0.025(2) 0.029(2) 0.0006(16) -0.0029(17) -0.0082(17)
C8 0.0189(18) 0.0171(19) 0.0261(18) -0.0037(14) -0.0033(14) -0.0030(14)
C9 0.0179(18) 0.0221(19) 0.0228(17) -0.0006(14) -0.0005(14) -0.0027(15)
C10 0.026(2) 0.037(2) 0.0230(18) -0.0075(17) -0.0058(16) 0.0024(17)
C11 0.025(2) 0.038(2) 0.034(2) -0.0073(18) -0.0068(17) 0.0056(18)
C12 0.0210(19) 0.037(2) 0.032(2) -0.0131(17) 0.0006(16) 0.0042(17)
C13 0.0246(19) 0.029(2) 0.0281(19) -0.0064(16) -0.0009(16) 0.0009(16)
C14 0.045(3) 0.030(2) 0.054(3) -0.003(2) -0.022(2) -0.001(2)
C15 0.027(2) 0.021(2) 0.036(2) -0.0042(16) -0.0020(17) -0.0018(16)
C16 0.033(2) 0.053(3) 0.052(3) -0.017(2) 0.009(2) -0.013(2)
C17 0.088(4) 0.029(3) 0.040(3) -0.0041(19) -0.019(2) 0.004(2)
C18 0.040(2) 0.034(2) 0.030(2) 0.0020(17) -0.0001(18) 0.0020(19)
C19 0.059(3) 0.041(3) 0.040(2) -0.002(2) -0.019(2) 0.010(2)
C20 0.047(3) 0.032(2) 0.043(2) 0.005(2) -0.003(2) -0.003(2)
C21 0.031(2) 0.025(2) 0.031(2) -0.0048(16) 0.0037(16) 0.0023(17)
C22 0.047(3) 0.037(3) 0.039(2) -0.0092(19) -0.006(2) -0.007(2)
C23 0.037(2) 0.046(3) 0.037(2) 0.005(2) 0.0009(19) -0.011(2)
C24 0.0215(19) 0.038(2) 0.0265(19) -0.0001(17) 0.0002(15) -0.0007(17)
C25 0.025(2) 0.060(3) 0.033(2) -0.006(2) 0.0070(17) 0.006(2)

loop_
_atom_type_symbol
_atom_type_description
_atom_type_scat_dispersion_real
_atom_type_scat_dispersion_imag
_atom_type_scat_source
C C 0.0033 0.0016 'International Tables Vol C Tables 4.2.6.8 and 6.1.1.4'
H H 0.0000 0.0000 'International Tables Vol C Tables 4.2.6.8 and 6.1.1.4'
Si Si 0.0817 0.0704 'International Tables Vol C Tables 4.2.6.8 and 6.1.1.4'
P P 0.1023 0.0942 'International Tables Vol C Tables 4.2.6.8 and 6.1.1.4'
Co Co 0.3494 0.9721 'International Tables Vol C Tables 4.2.6.8 and 6.1.1.4'
Br Br -0.2901 2.4595 'International Tables Vol C Tables 4.2.6.8 and 6.1.1.4'

loop_
_geom_angle_atom_site_label_1
_geom_angle_atom_site_label_2
_geom_angle_atom_site_label_3
_geom_angle
Br1 Co1 Br4 109.71(2)
Br1 Co1 Br3 108.07(2)
Br4 Co1 Br3 111.22(2)
Br1 Co1 Br2 109.94(2)
Br4 Co1 Br2 108.19(2)
Br3 Co1 Br2 109.71(2)
C3 P1 C18 112.87(17)
C3 P1 C15 111.66(16)
C18 P1 C15 111.58(18)
C3 P1 H2 108.5(16)
C18 P1 H2 105.3(16)
C15 P1 H2 106.5(16)
C9 P2 C21 111.20(16)
C9 P2 C24 111.62(16)
C21 P2 C24 109.76(17)
C9 P2 H3 109.2(17)
C21 P2 H3 107.5(17)
C24 P2 H3 107.4(17)
C1 Si1 C2 107.87(18)
C1 Si1 C8 111.26(17)
C2 Si1 C8 107.69(15)
C1 Si1 H1 106.3(16)
C2 Si1 H1 113.3(16)
C8 Si1 H1 110.5(16)
Si1 C1 H1E 109.5
Si1 C1 H1D 109.5
H1E C1 H1D 109.5
Si1 C1 H1C 109.5
H1E C1 H1C 109.5
H1D C1 H1C 109.5
C7 C2 C3 116.0(3)
C7 C2 Si1 114.9(3)
C3 C2 Si1 129.1(3)
C4 C3 C2 121.3(3)
C4 C3 P1 116.8(3)
C2 C3 P1 121.8(3)
C5 C4 C3 120.9(3)
C5 C4 H4A 119.6
C3 C4 H4A 119.6
C6 C5 C4 118.5(3)
C6 C5 H5A 120.8
C4 C5 H5A 120.8
C5 C6 C7 121.0(3)
C5 C6 H6A 119.5
C7 C6 H6A 119.5
C6 C7 C2 122.4(3)
C6 C7 H7A 118.8
C2 C7 H7A 118.8
C13 C8 C9 116.2(3)
C13 C8 Si1 117.2(2)
C9 C8 Si1 126.6(3)
C10 C9 C8 120.3(3)
C10 C9 P2 115.2(3)
C8 C9 P2 124.4(3)
C11 C10 C9 121.3(3)
C11 C10 H10A 119.3
C9 C10 H10A 119.3
C12 C11 C10 119.1(3)
C12 C11 H11A 120.4
C10 C11 H11A 120.4
C11 C12 C13 120.4(3)
C11 C12 H12A 119.8
C13 C12 H12A 119.8
C12 C13 C8 122.6(3)
C12 C13 H13A 118.7
C8 C13 H13A 118.7
C15 C14 H14A 109.5
C15 C14 H14B 109.5
H14A C14 H14B 109.5
C15 C14 H14C 109.5
H14A C14 H14C 109.5
H14B C14 H14C 109.5
C14 C15 C16 112.5(3)
C14 C15 P1 110.0(2)
C16 C15 P1 107.9(3)
C14 C15 H15A 108.8
C16 C15 H15A 108.8
P1 C15 H15A 108.8
C15 C16 H16A 109.5
C15 C16 H16B 109.5
H16A C16 H16B 109.5
C15 C16 H16C 109.5
H16A C16 H16C 109.5
H16B C16 H16C 109.5
C18 C17 H17A 109.5
C18 C17 H17B 109.5
H17A C17 H17B 109.5
C18 C17 H17C 109.5
H17A C17 H17C 109.5
H17B C17 H17C 109.5
C19 C18 C17 112.1(3)
C19 C18 P1 110.0(3)
C17 C18 P1 112.5(3)
C19 C18 H18A 107.3
C17 C18 H18A 107.3
P1 C18 H18A 107.3
C18 C19 H19A 109.5
C18 C19 H19B 109.5
H19A C19 H19B 109.5
C18 C19 H19C 109.5
H19A C19 H19C 109.5
H19B C19 H19C 109.5
C21 C20 H20A 109.5
C21 C20 H20B 109.5
H20A C20 H20B 109.5
C21 C20 H20C 109.5
H20A C20 H20C 109.5
H20B C20 H20C 109.5
C22 C21 C20 112.1(3)
C22 C21 P2 112.7(3)
C20 C21 P2 110.8(3)
C22 C21 H21A 107.0
C20 C21 H21A 107.0
P2 C21 H21A 107.0
C21 C22 H22A 109.5
C21 C22 H22B 109.5
H22A C22 H22B 109.5
C21 C22 H22C 109.5
H22A C22 H22C 109.5
H22B C22 H22C 109.5
C24 C23 H23A 109.5
C24 C23 H23B 109.5
H23A C23 H23B 109.5
C24 C23 H23C 109.5
H23A C23 H23C 109.5
H23B C23 H23C 109.5
C23 C24 C25 112.3(3)
C23 C24 P2 110.6(3)
C25 C24 P2 110.1(3)
C23 C24 H24A 107.9
C25 C24 H24A 107.9
P2 C24 H24A 107.9
C24 C25 H25A 109.5
C24 C25 H25B 109.5
H25A C25 H25B 109.5
C24 C25 H25C 109.5
H25A C25 H25C 109.5
H25B C25 H25C 109.5

loop_
_geom_bond_atom_site_label_1
_geom_bond_atom_site_label_2
_geom_bond_distance
Co1 Br1 2.4031(6)
Co1 Br4 2.4166(6)
Co1 Br3 2.4214(6)
Co1 Br2 2.4396(6)
P1 C3 1.796(4)
P1 C18 1.811(4)
P1 C15 1.816(4)
P1 H2 1.31(4)
P2 C9 1.800(3)
P2 C21 1.811(4)
P2 C24 1.819(4)
P2 H3 1.26(4)
Si1 C1 1.844(4)
Si1 C2 1.888(4)
Si1 C8 1.899(3)
Si1 H1 1.33(4)
C1 H1E 0.9800
C1 H1D 0.9800
C1 H1C 0.9800
C2 C7 1.405(5)
C2 C3 1.415(5)
C3 C4 1.395(5)
C4 C5 1.393(5)
C4 H4A 0.9500
C5 C6 1.381(5)
C5 H5A 0.9500
C6 C7 1.382(5)
C6 H6A 0.9500
C7 H7A 0.9500
C8 C13 1.397(5)
C8 C9 1.424(4)
C9 C10 1.393(5)
C10 C11 1.385(5)
C10 H10A 0.9500
C11 C12 1.371(5)
C11 H11A 0.9500
C12 C13 1.387(5)
C12 H12A 0.9500
C13 H13A 0.9500
C14 C15 1.525(5)
C14 H14A 0.9800
C14 H14B 0.9800
C14 H14C 0.9800
C15 C16 1.545(5)
C15 H15A 1.0000
C16 H16A 0.9800
C16 H16B 0.9800
C16 H16C 0.9800
C17 C18 1.531(5)
C17 H17A 0.9800
C17 H17B 0.9800
C17 H17C 0.9800
C18 C19 1.508(5)
C18 H18A 1.0000
C19 H19A 0.9800
C19 H19B 0.9800
C19 H19C 0.9800
C20 C21 1.537(5)
C20 H20A 0.9800
C20 H20B 0.9800
C20 H20C 0.9800
C21 C22 1.530(5)
C21 H21A 1.0000
C22 H22A 0.9800
C22 H22B 0.9800
C22 H22C 0.9800
C23 C24 1.516(5)
C23 H23A 0.9800
C23 H23B 0.9800
C23 H23C 0.9800
C24 C25 1.542(5)
C24 H24A 1.0000
C25 H25A 0.9800
C25 H25B 0.9800
C25 H25C 0.9800

loop_
_geom_torsion_atom_site_label_1
_geom_torsion_atom_site_label_2
_geom_torsion_atom_site_label_3
_geom_torsion_atom_site_label_4
_geom_torsion
C1 Si1 C2 C7 -41.8(3)
C8 Si1 C2 C7 78.3(3)
C1 Si1 C2 C3 140.1(3)
C8 Si1 C2 C3 -99.7(3)
C7 C2 C3 C4 -2.3(5)
Si1 C2 C3 C4 175.7(3)
C7 C2 C3 P1 173.1(3)
Si1 C2 C3 P1 -8.8(4)
C18 P1 C3 C4 -88.0(3)
C15 P1 C3 C4 38.6(3)
C18 P1 C3 C2 96.3(3)
C15 P1 C3 C2 -137.1(3)
C2 C3 C4 C5 1.3(5)
P1 C3 C4 C5 -174.4(3)
C3 C4 C5 C6 0.4(5)
C4 C5 C6 C7 -1.0(6)
C5 C6 C7 C2 -0.2(6)
C3 C2 C7 C6 1.8(5)
Si1 C2 C7 C6 -176.5(3)
C1 Si1 C8 C13 91.5(3)
C2 Si1 C8 C13 -26.5(3)
C1 Si1 C8 C9 -90.7(3)
C2 Si1 C8 C9 151.3(3)
C13 C8 C9 C10 2.6(5)
Si1 C8 C9 C10 -175.2(3)
C13 C8 C9 P2 -173.3(3)
Si1 C8 C9 P2 8.8(5)
C21 P2 C9 C10 -76.2(3)
C24 P2 C9 C10 46.8(3)
C21 P2 C9 C8 100.0(3)
C24 P2 C9 C8 -137.1(3)
C8 C9 C10 C11 -0.7(6)
P2 C9 C10 C11 175.6(3)
C9 C10 C11 C12 -1.9(6)
C10 C11 C12 C13 2.6(6)
C11 C12 C13 C8 -0.6(6)
C9 C8 C13 C12 -2.0(5)
Si1 C8 C13 C12 176.0(3)
C3 P1 C15 C14 54.9(3)
C18 P1 C15 C14 -177.8(3)
C3 P1 C15 C16 177.8(3)
C18 P1 C15 C16 -54.8(3)
C3 P1 C18 C19 -60.9(3)
C15 P1 C18 C19 172.4(3)
C3 P1 C18 C17 64.9(3)
C15 P1 C18 C17 -61.8(4)
C9 P2 C21 C22 66.5(3)
C24 P2 C21 C22 -57.5(3)
C9 P2 C21 C20 -59.9(3)
C24 P2 C21 C20 176.1(3)
C9 P2 C24 C23 61.5(3)
C21 P2 C24 C23 -174.7(3)
C9 P2 C24 C25 -173.8(2)
C21 P2 C24 C25 -50.1(3)
